data_7155149
loop_
_publ_author_name
'Jiang, Yu'
'Fu, Jun-Hao'
'Li, Tian-Ze'
'Sha, Feng'
'Wu, Xin-Yan'

_publ_section_title
;
 Enantioselective direct vinylogous aldol-cyclization cascade reaction
 between \b,\g-unsaturated amides and o-quinones.
;
_journal_issue 27
_journal_name_full 'Organic &amp; biomolecular chemistry'
_journal_page_first 6435
_journal_page_last 6441
_journal_paper_doi 10.1039/c6ob00893c
_journal_volume 14
_journal_year 2016
_chemical_absolute_configuration rmad
_chemical_formula_moiety 'C24 H15 Cl O3'
_chemical_formula_sum 'C24 H15 Cl O3'
_chemical_formula_weight 386.81
_chemical_name_systematic
;
 ?
;
_space_group_crystal_system orthorhombic
_space_group_IT_number 19
_space_group_name_Hall 'P 2ac 2ab'
_space_group_name_H-M_alt 'P 21 21 21'
_symmetry_space_group_name_Hall 'P 2ac 2ab'
_symmetry_space_group_name_H-M 'P 21 21 21'
_atom_sites_solution_hydrogens geom
_atom_sites_solution_primary direct
_audit_creation_date 2015-04-29
_audit_creation_method
;
Olex2 1.2
(compiled 2015.01.26 svn.r3150 for OlexSys, GUI svn.r4998)
;
_audit_update_record
;
2015-07-24 deposited with the CCDC.
2016-06-02 downloaded from the CCDC.
;
_cell_angle_alpha 90
_cell_angle_beta 90
_cell_angle_gamma 90
_cell_formula_units_Z 4
_cell_length_a 10.5258(9)
_cell_length_b 11.7582(10)
_cell_length_c 14.4254(12)
_cell_measurement_reflns_used 7455
_cell_measurement_temperature 130
_cell_measurement_theta_max 30.28
_cell_measurement_theta_min 2.23
_cell_volume 1785.4(3)
_computing_cell_refinement 'SAINT v7.68A (Bruker, 2009)'
_computing_data_reduction 'SAINT v7.68A (Bruker, 2009)'
_computing_molecular_graphics 'Olex2 (Dolomanov et al., 2009)'
_computing_publication_material 'Olex2 (Dolomanov et al., 2009)'
_computing_structure_refinement 'XL (Sheldrick, 2008)'
_computing_structure_solution 'ShelXS (Sheldrick, 2008)'
_diffrn_ambient_temperature 130
_diffrn_measured_fraction_theta_full 1.000
_diffrn_measured_fraction_theta_max 0.997
_diffrn_measurement_device_type 'Bruker APEX-II CCD'
_diffrn_measurement_method '\f and \w scans'
_diffrn_radiation_monochromator graphite
_diffrn_radiation_type MoK\a
_diffrn_radiation_wavelength 0.71073
_diffrn_reflns_av_R_equivalents 0.0255
_diffrn_reflns_av_unetI/netI 0.0276
_diffrn_reflns_Laue_measured_fraction_full 1.000
_diffrn_reflns_Laue_measured_fraction_max 0.997
_diffrn_reflns_limit_h_max 14
_diffrn_reflns_limit_h_min -15
_diffrn_reflns_limit_k_max 16
_diffrn_reflns_limit_k_min -14
_diffrn_reflns_limit_l_max 20
_diffrn_reflns_limit_l_min -20
_diffrn_reflns_number 18084
_diffrn_reflns_point_group_measured_fraction_full 1.000
_diffrn_reflns_point_group_measured_fraction_max 0.997
_diffrn_reflns_theta_full 25.242
_diffrn_reflns_theta_max 30.527
_diffrn_reflns_theta_min 2.235
_diffrn_standards_number 0
_exptl_absorpt_coefficient_mu 0.238
_exptl_absorpt_correction_T_max 0.7461
_exptl_absorpt_correction_T_min 0.7079
_exptl_absorpt_correction_type multi-scan
_exptl_absorpt_process_details
;
SADABS-2008/1 (Bruker,2008) was used for absorption correction.
wR2(int) was 0.0619 before and 0.0415 after correction.
The Ratio of minimum to maximum transmission is 0.9488.
The \l/2 correction factor is 0.0015.
;
_exptl_crystal_colour colourless
_exptl_crystal_density_diffrn 1.439
_exptl_crystal_description block
_exptl_crystal_F_000 800
_exptl_crystal_recrystallization_method 'Re-crystallisation from solvent: CHCl3'
_exptl_crystal_size_max 0.28
_exptl_crystal_size_mid 0.2
_exptl_crystal_size_min 0.17
_refine_diff_density_max 0.267
_refine_diff_density_min -0.329
_refine_diff_density_rms 0.070
_refine_ls_abs_structure_details
;
 Flack x determined using 2110 quotients [(I+)-(I-)]/[(I+)+(I-)]
 (Parsons, Flack and Wagner, Acta Cryst. B69 (2013) 249-259).
;
_refine_ls_abs_structure_Flack -0.002(17)
_refine_ls_extinction_method none
_refine_ls_goodness_of_fit_ref 1.045
_refine_ls_hydrogen_treatment constr
_refine_ls_matrix_type full
_refine_ls_number_parameters 253
_refine_ls_number_reflns 5459
_refine_ls_number_restraints 0
_refine_ls_restrained_S_all 1.045
_refine_ls_R_factor_all 0.0397
_refine_ls_R_factor_gt 0.0349
_refine_ls_shift/su_max 0.002
_refine_ls_shift/su_mean 0.000
_refine_ls_structure_factor_coef Fsqd
_refine_ls_weighting_details 'w=1/[\s^2^(Fo^2^)+(0.0527P)^2^+0.1816P] where P=(Fo^2^+2Fc^2^)/3'
_refine_ls_weighting_scheme calc
_refine_ls_wR_factor_gt 0.0851
_refine_ls_wR_factor_ref 0.0885
_reflns_Friedel_coverage 0.775
_reflns_Friedel_fraction_full 1.000
_reflns_Friedel_fraction_max 0.996
_reflns_number_gt 5044
_reflns_number_total 5459
_reflns_threshold_expression 'I > 2\s(I)'
_cod_data_source_file c6ob00893c2.cif
_cod_data_source_block mo_dm15338_0m
_cod_depositor_comments 'Adding full bibliography for 7155149.cif.'
_cod_database_code 7155149
_shelxl_version_number 2014-3
_shelx_space_group_comment
;
The symmetry employed for this shelxl refinement is uniquely defined
by the following loop, which should always be used as a source of
symmetry information in preference to the above space-group names.
They are only intended as comments.
;
_shelx_estimated_absorpt_t_max 0.961
_shelx_estimated_absorpt_t_min 0.936
_olex2_refinement_description
;
1. Fixed Uiso
 At 1.2 times of:
  All C(H) groups, All C(H,H) groups
2.a Secondary CH2 refined with riding coordinates:
 C10(H10A,H10B)
2.b Aromatic/amide H refined with riding coordinates:
 C2(H2), C5(H5), C6(H6), C8(H8), C9(H9), C13(H13), C14(H14), C15(H15),
 C16(H16), C19(H19), C20(H20), C21(H21), C22(H22)
;
_olex2_submission_special_instructions 'No special instructions were received'

loop_
_space_group_symop_operation_xyz
'x, y, z'
'x+1/2, -y+1/2, -z'
'-x, y+1/2, -z+1/2'
'-x+1/2, -y, z+1/2'

loop_
_atom_site_label
_atom_site_type_symbol
_atom_site_fract_x
_atom_site_fract_y
_atom_site_fract_z
_atom_site_U_iso_or_equiv
_atom_site_adp_type
_atom_site_occupancy
_atom_site_site_symmetry_order
_atom_site_calc_flag
_atom_site_refinement_flags_posn
Cl1 Cl 1.17165(5) 0.28110(4) 0.04809(4) 0.03550(14) Uani 1 1 d .
O1 O 0.49403(13) 0.70576(11) -0.14699(9) 0.0236(3) Uani 1 1 d .
O2 O 0.51479(11) 0.74498(11) 0.00234(9) 0.0196(2) Uani 1 1 d .
O3 O 0.70489(13) 0.87353(11) -0.05642(8) 0.0242(3) Uani 1 1 d .
C1 C 0.55610(18) 0.69377(15) -0.07754(11) 0.0199(3) Uani 1 1 d .
C2 C 0.66595(18) 0.61770(15) -0.06992(12) 0.0207(3) Uani 1 1 d .
H2 H 0.6924 0.5775 -0.1237 0.025 Uiso 1 1 calc R
C3 C 0.73124(16) 0.60172(14) 0.00906(12) 0.0182(3) Uani 1 1 d .
C4 C 0.83563(17) 0.51838(14) 0.01817(12) 0.0193(3) Uani 1 1 d .
C5 C 0.89502(19) 0.47132(15) -0.06008(13) 0.0231(3) Uani 1 1 d .
H5 H 0.8654 0.4908 -0.1202 0.028 Uiso 1 1 calc R
C6 C 0.99626(19) 0.39678(15) -0.05070(15) 0.0271(4) Uani 1 1 d .
H6 H 1.0365 0.3661 -0.1041 0.033 Uiso 1 1 calc R
C7 C 1.03819(17) 0.36749(15) 0.03706(15) 0.0257(4) Uani 1 1 d .
C8 C 0.97878(18) 0.40774(17) 0.11562(15) 0.0258(4) Uani 1 1 d .
H8 H 1.0054 0.3836 0.1754 0.031 Uiso 1 1 calc R
C9 C 0.87898(18) 0.48459(16) 0.10562(13) 0.0231(3) Uani 1 1 d .
H9 H 0.8394 0.5148 0.1595 0.028 Uiso 1 1 calc R
C10 C 0.69554(17) 0.67086(14) 0.09294(11) 0.0181(3) Uani 1 1 d .
H10A H 0.7740 0.6985 0.1233 0.022 Uiso 1 1 calc R
H10B H 0.6505 0.6213 0.1376 0.022 Uiso 1 1 calc R
C11 C 0.61030(16) 0.77361(14) 0.06966(11) 0.0163(3) Uani 1 1 d .
C12 C 0.54380(17) 0.81225(14) 0.15713(11) 0.0173(3) Uani 1 1 d .
C13 C 0.42843(17) 0.76366(16) 0.18247(12) 0.0213(3) Uani 1 1 d .
H13 H 0.3895 0.7088 0.1434 0.026 Uiso 1 1 calc R
C14 C 0.36987(19) 0.79531(17) 0.26505(13) 0.0255(4) Uani 1 1 d .
H14 H 0.2906 0.7628 0.2820 0.031 Uiso 1 1 calc R
C15 C 0.4278(2) 0.87459(17) 0.32263(13) 0.0271(4) Uani 1 1 d .
H15 H 0.3887 0.8955 0.3795 0.032 Uiso 1 1 calc R
C16 C 0.5418(2) 0.92287(17) 0.29734(12) 0.0248(4) Uani 1 1 d .
H16 H 0.5799 0.9777 0.3369 0.030 Uiso 1 1 calc R
C17 C 0.60275(17) 0.89277(15) 0.21434(11) 0.0181(3) Uani 1 1 d .
C18 C 0.72010(17) 0.95097(14) 0.18476(11) 0.0186(3) Uani 1 1 d .
C19 C 0.79073(19) 1.01992(16) 0.24423(13) 0.0256(4) Uani 1 1 d .
H19 H 0.7684 1.0239 0.3080 0.031 Uiso 1 1 calc R
C20 C 0.8929(2) 1.08261(18) 0.21180(16) 0.0300(4) Uani 1 1 d .
H20 H 0.9405 1.1283 0.2536 0.036 Uiso 1 1 calc R
C21 C 0.9263(2) 1.07925(17) 0.11875(16) 0.0290(4) Uani 1 1 d .
H21 H 0.9945 1.1244 0.0963 0.035 Uiso 1 1 calc R
C22 C 0.85959(18) 1.00978(15) 0.05931(13) 0.0232(4) Uani 1 1 d .
H22 H 0.8826 1.0064 -0.0043 0.028 Uiso 1 1 calc R
C23 C 0.75867(17) 0.94447(14) 0.09171(11) 0.0178(3) Uani 1 1 d .
C24 C 0.69241(16) 0.86796(14) 0.02720(11) 0.0172(3) Uani 1 1 d .

loop_
_atom_site_aniso_label
_atom_site_aniso_U_11
_atom_site_aniso_U_22
_atom_site_aniso_U_33
_atom_site_aniso_U_23
_atom_site_aniso_U_13
_atom_site_aniso_U_12
Cl1 0.0212(2) 0.0232(2) 0.0621(3) 0.0065(2) 0.0075(2) 0.00402(18)
O1 0.0248(6) 0.0259(7) 0.0201(6) 0.0000(5) -0.0043(5) -0.0046(5)
O2 0.0176(5) 0.0231(6) 0.0181(5) -0.0033(4) -0.0035(5) -0.0002(5)
O3 0.0322(7) 0.0232(6) 0.0170(5) 0.0021(5) 0.0026(5) -0.0018(5)
C1 0.0216(8) 0.0199(8) 0.0182(7) -0.0013(6) 0.0007(6) -0.0049(6)
C2 0.0223(8) 0.0199(8) 0.0199(7) -0.0046(6) 0.0024(6) -0.0017(7)
C3 0.0181(7) 0.0162(7) 0.0203(7) -0.0014(6) 0.0030(6) -0.0019(6)
C4 0.0177(7) 0.0156(7) 0.0247(8) -0.0014(6) 0.0029(6) -0.0012(6)
C5 0.0261(9) 0.0175(7) 0.0258(8) -0.0012(6) 0.0062(7) -0.0007(7)
C6 0.0271(9) 0.0179(8) 0.0363(10) -0.0018(7) 0.0117(8) 0.0015(7)
C7 0.0176(8) 0.0151(7) 0.0444(11) 0.0018(7) 0.0056(8) -0.0004(6)
C8 0.0217(9) 0.0221(8) 0.0336(9) 0.0021(7) -0.0003(7) -0.0005(7)
C9 0.0209(8) 0.0222(8) 0.0262(8) -0.0023(7) 0.0016(7) 0.0012(7)
C10 0.0204(8) 0.0164(7) 0.0174(7) -0.0007(5) 0.0002(6) 0.0014(6)
C11 0.0165(7) 0.0165(7) 0.0158(7) -0.0015(5) -0.0009(6) -0.0004(6)
C12 0.0187(8) 0.0178(7) 0.0154(7) 0.0013(6) 0.0007(6) 0.0028(6)
C13 0.0192(8) 0.0205(8) 0.0243(8) 0.0021(6) 0.0014(7) 0.0005(6)
C14 0.0225(8) 0.0259(9) 0.0281(9) 0.0052(7) 0.0079(7) 0.0028(7)
C15 0.0317(10) 0.0279(9) 0.0215(8) 0.0012(7) 0.0084(7) 0.0073(8)
C16 0.0297(9) 0.0249(9) 0.0197(8) -0.0027(6) 0.0013(7) 0.0044(8)
C17 0.0196(8) 0.0180(8) 0.0167(7) 0.0003(6) -0.0005(6) 0.0027(6)
C18 0.0195(8) 0.0162(7) 0.0200(7) -0.0012(6) -0.0021(6) 0.0026(6)
C19 0.0262(9) 0.0247(9) 0.0261(8) -0.0074(7) -0.0055(7) 0.0015(7)
C20 0.0265(10) 0.0218(9) 0.0417(11) -0.0072(8) -0.0094(8) -0.0008(8)
C21 0.0240(9) 0.0194(8) 0.0436(11) 0.0013(8) -0.0028(8) -0.0042(7)
C22 0.0220(8) 0.0191(8) 0.0286(9) 0.0042(6) 0.0008(7) -0.0013(6)
C23 0.0188(8) 0.0146(7) 0.0199(7) 0.0005(6) -0.0007(6) 0.0010(6)
C24 0.0168(7) 0.0165(7) 0.0182(7) -0.0001(5) 0.0008(6) 0.0014(6)

loop_
_atom_type_symbol
_atom_type_description
_atom_type_scat_dispersion_real
_atom_type_scat_dispersion_imag
_atom_type_scat_source
C C 0.0033 0.0016 'International Tables Vol C Tables 4.2.6.8 and 6.1.1.4'
H H 0.0000 0.0000 'International Tables Vol C Tables 4.2.6.8 and 6.1.1.4'
Cl Cl 0.1484 0.1585 'International Tables Vol C Tables 4.2.6.8 and 6.1.1.4'
O O 0.0106 0.0060 'International Tables Vol C Tables 4.2.6.8 and 6.1.1.4'

loop_
_geom_angle_atom_site_label_1
_geom_angle_atom_site_label_2
_geom_angle_atom_site_label_3
_geom_angle
C1 O2 C11 116.66(13)
O1 C1 O2 118.41(17)
O1 C1 C2 124.17(16)
O2 C1 C2 117.07(15)
C1 C2 H2 118.2
C3 C2 C1 123.53(16)
C3 C2 H2 118.2
C2 C3 C4 123.25(15)
C2 C3 C10 118.57(15)
C4 C3 C10 118.17(15)
C5 C4 C3 121.39(16)
C9 C4 C3 120.72(15)
C9 C4 C5 117.89(16)
C4 C5 H5 119.6
C6 C5 C4 120.87(18)
C6 C5 H5 119.6
C5 C6 H6 120.3
C7 C6 C5 119.44(18)
C7 C6 H6 120.3
C6 C7 Cl1 119.08(15)
C8 C7 Cl1 119.42(16)
C8 C7 C6 121.47(17)
C7 C8 H8 120.7
C7 C8 C9 118.66(19)
C9 C8 H8 120.7
C4 C9 H9 119.2
C8 C9 C4 121.57(17)
C8 C9 H9 119.2
C3 C10 H10A 108.9
C3 C10 H10B 108.9
C3 C10 C11 113.16(14)
H10A C10 H10B 107.8
C11 C10 H10A 108.9
C11 C10 H10B 108.9
O2 C11 C10 111.75(13)
O2 C11 C12 108.07(13)
O2 C11 C24 107.07(13)
C12 C11 C10 108.84(13)
C12 C11 C24 112.12(14)
C24 C11 C10 109.02(13)
C13 C12 C11 119.99(15)
C13 C12 C17 120.63(16)
C17 C12 C11 119.30(15)
C12 C13 H13 119.9
C12 C13 C14 120.11(17)
C14 C13 H13 119.9
C13 C14 H14 120.1
C15 C14 C13 119.79(18)
C15 C14 H14 120.1
C14 C15 H15 120.0
C16 C15 C14 120.04(17)
C16 C15 H15 120.0
C15 C16 H16 119.3
C15 C16 C17 121.38(18)
C17 C16 H16 119.3
C12 C17 C16 118.05(17)
C12 C17 C18 120.93(15)
C16 C17 C18 120.84(16)
C19 C18 C17 122.54(16)
C19 C18 C23 117.73(17)
C23 C18 C17 119.56(15)
C18 C19 H19 119.5
C20 C19 C18 121.02(18)
C20 C19 H19 119.5
C19 C20 H20 119.7
C19 C20 C21 120.54(18)
C21 C20 H20 119.7
C20 C21 H21 120.3
C22 C21 C20 119.33(19)
C22 C21 H21 120.3
C21 C22 H22 119.7
C21 C22 C23 120.50(18)
C23 C22 H22 119.7
C18 C23 C24 120.07(15)
C22 C23 C18 120.77(16)
C22 C23 C24 119.16(16)
O3 C24 C11 119.75(15)
O3 C24 C23 122.96(16)
C23 C24 C11 117.20(14)

loop_
_geom_bond_atom_site_label_1
_geom_bond_atom_site_label_2
_geom_bond_distance
Cl1 C7 1.7409(19)
O1 C1 1.204(2)
O2 C1 1.371(2)
O2 C11 1.4377(19)
O3 C24 1.215(2)
C1 C2 1.466(3)
C2 H2 0.9500
C2 C3 1.344(2)
C3 C4 1.478(2)
C3 C10 1.505(2)
C4 C5 1.404(2)
C4 C9 1.399(3)
C5 H5 0.9500
C5 C6 1.386(3)
C6 H6 0.9500
C6 C7 1.384(3)
C7 C8 1.378(3)
C8 H8 0.9500
C8 C9 1.393(3)
C9 H9 0.9500
C10 H10A 0.9900
C10 H10B 0.9900
C10 C11 1.542(2)
C11 C12 1.513(2)
C11 C24 1.534(2)
C12 C13 1.391(2)
C12 C17 1.401(2)
C13 H13 0.9500
C13 C14 1.392(3)
C14 H14 0.9500
C14 C15 1.389(3)
C15 H15 0.9500
C15 C16 1.377(3)
C16 H16 0.9500
C16 C17 1.404(2)
C17 C18 1.475(2)
C18 C19 1.395(2)
C18 C23 1.404(2)
C19 H19 0.9500
C19 C20 1.385(3)
C20 H20 0.9500
C20 C21 1.388(3)
C21 H21 0.9500
C21 C22 1.377(3)
C22 H22 0.9500
C22 C23 1.392(2)
C23 C24 1.470(2)

loop_
_geom_torsion_atom_site_label_1
_geom_torsion_atom_site_label_2
_geom_torsion_atom_site_label_3
_geom_torsion_atom_site_label_4
_geom_torsion
Cl1 C7 C8 C9 174.51(15)
O1 C1 C2 C3 -177.23(17)
O2 C1 C2 C3 -4.1(3)
O2 C11 C12 C13 33.8(2)
O2 C11 C12 C17 -149.46(15)
O2 C11 C24 O3 -28.7(2)
O2 C11 C24 C23 154.63(14)
C1 O2 C11 C10 -51.92(19)
C1 O2 C11 C12 -171.64(13)
C1 O2 C11 C24 67.39(17)
C1 C2 C3 C4 175.14(16)
C1 C2 C3 C10 -4.1(3)
C2 C3 C4 C5 16.5(3)
C2 C3 C4 C9 -163.94(17)
C2 C3 C10 C11 -15.0(2)
C3 C4 C5 C6 177.34(16)
C3 C4 C9 C8 -178.81(17)
C3 C10 C11 O2 41.40(19)
C3 C10 C11 C12 160.67(14)
C3 C10 C11 C24 -76.76(17)
C4 C3 C10 C11 165.79(14)
C4 C5 C6 C7 0.8(3)
C5 C4 C9 C8 0.7(3)
C5 C6 C7 Cl1 -175.93(14)
C5 C6 C7 C8 2.2(3)
C6 C7 C8 C9 -3.7(3)
C7 C8 C9 C4 2.1(3)
C9 C4 C5 C6 -2.2(3)
C10 C3 C4 C5 -164.27(16)
C10 C3 C4 C9 15.3(2)
C10 C11 C12 C13 -87.73(18)
C10 C11 C12 C17 88.99(18)
C10 C11 C24 O3 92.36(18)
C10 C11 C24 C23 -84.31(17)
C11 O2 C1 O1 -152.99(15)
C11 O2 C1 C2 33.5(2)
C11 C12 C13 C14 177.08(16)
C11 C12 C17 C16 -176.92(16)
C11 C12 C17 C18 7.9(2)
C12 C11 C24 O3 -147.06(16)
C12 C11 C24 C23 36.3(2)
C12 C13 C14 C15 -0.8(3)
C12 C17 C18 C19 -171.22(17)
C12 C17 C18 C23 13.6(2)
C13 C12 C17 C16 -0.2(3)
C13 C12 C17 C18 -175.39(16)
C13 C14 C15 C16 1.0(3)
C14 C15 C16 C17 -0.8(3)
C15 C16 C17 C12 0.4(3)
C15 C16 C17 C18 175.60(17)
C16 C17 C18 C19 13.7(3)
C16 C17 C18 C23 -161.47(17)
C17 C12 C13 C14 0.4(3)
C17 C18 C19 C20 -173.25(17)
C17 C18 C23 C22 171.90(16)
C17 C18 C23 C24 -8.2(2)
C18 C19 C20 C21 0.8(3)
C18 C23 C24 O3 165.97(17)
C18 C23 C24 C11 -17.5(2)
C19 C18 C23 C22 -3.5(3)
C19 C18 C23 C24 176.39(16)
C19 C20 C21 C22 -2.3(3)
C20 C21 C22 C23 0.7(3)
C21 C22 C23 C18 2.2(3)
C21 C22 C23 C24 -177.74(17)
C22 C23 C24 O3 -14.1(3)
C22 C23 C24 C11 162.46(15)
C23 C18 C19 C20 2.0(3)
C24 C11 C12 C13 151.59(15)
C24 C11 C12 C17 -31.7(2)
